data_4065626
loop_
_publ_author_name
'Venugopal, Ajay'
'Ghosh, Manik Kumer'
'J\"urgens, Hannes'
'T\"ornroos, Karl W.'
'Swang, Ole'
'Tilset, Mats'
'Heyn, Richard H.'

_publ_section_title
;
 (\b-Diketiminato)dimethylgold(III): Synthesis, Structure, and Reactivity
;
_journal_issue 10
_journal_name_full Organometallics
_journal_page_first 2248
_journal_paper_doi 10.1021/om100038f
_journal_volume 29
_journal_year 2010
_chemical_formula_moiety 'C41 H46 Au2 N2 P, C F3 O3 S, C H2 Cl2'
_chemical_formula_sum 'C43 H48 Au2 Cl2 F3 N2 O3 P S'
_chemical_formula_weight 1225.70
_chemical_name_systematic
; 
 ? 
;
_space_group_IT_number 2
_symmetry_cell_setting triclinic
_symmetry_space_group_name_Hall '-P 1'
_symmetry_space_group_name_H-M 'P -1'
_atom_sites_solution_hydrogens geom
_atom_sites_solution_primary direct
_atom_sites_solution_secondary difmap
_audit_creation_method SHELXL-97
_cell_angle_alpha 92.5015(3)
_cell_angle_beta 92.2262(3)
_cell_angle_gamma 101.4406(3)
_cell_formula_units_Z 2
_cell_length_a 10.4621(3)
_cell_length_b 13.3464(4)
_cell_length_c 15.9891(4)
_cell_measurement_reflns_used 9816
_cell_measurement_temperature 103(2)
_cell_measurement_theta_max 31.53
_cell_measurement_theta_min 2.27
_cell_volume 2183.56(11)
_computing_cell_refinement
;
Bruker (2008). SAINT, version 7.56A, Bruker AXS Inc., Madison, 
Wisconsin, USA.
;
_computing_data_collection
;
Bruker (2008). APEX2, version 2008.5-0, Bruker AXS Inc., Madison, 
Wisconsin, USA.
;
_computing_data_reduction
;
Bruker (2008). SAINT, version 7.56A, Bruker AXS Inc., Madison, 
Wisconsin, USA.
;
_computing_molecular_graphics
;
Brandenburg, K. (2009). DIAMOND. Version 3.2c. Crystal Impact GbR, Bonn, 
Germany.
;
_computing_publication_material
;
Bruker AXS (2008). SHELXTL. Version 2008/1. Bruker AXS Inc., Madison, 
Wisconsin, USA.
;
_computing_structure_refinement
;
Sheldrick, G. M. (2008). Acta Crystallographica, A64, 112-122.
;
_computing_structure_solution
;     
Sheldrick, G. M. (2008). Acta Crystallographica, A64, 112-122.
;
_diffrn_ambient_temperature 103(2)
_diffrn_measured_fraction_theta_full 0.996
_diffrn_measured_fraction_theta_max 0.996
_diffrn_measurement_device_type 'Bruker TXS APEX-II CCD'
_diffrn_measurement_method 'omega scans'
_diffrn_radiation_monochromator graphite
_diffrn_radiation_source 'rotating anode'
_diffrn_radiation_type MoK\a
_diffrn_radiation_wavelength 0.71073
_diffrn_reflns_av_R_equivalents 0.0254
_diffrn_reflns_av_sigmaI/netI 0.0256
_diffrn_reflns_limit_h_max 15
_diffrn_reflns_limit_h_min -15
_diffrn_reflns_limit_k_max 19
_diffrn_reflns_limit_k_min -19
_diffrn_reflns_limit_l_max 23
_diffrn_reflns_limit_l_min -23
_diffrn_reflns_number 40034
_diffrn_reflns_theta_full 31.54
_diffrn_reflns_theta_max 31.54
_diffrn_reflns_theta_min 1.96
_exptl_absorpt_coefficient_mu 6.972
_exptl_absorpt_correction_T_max 0.72747
_exptl_absorpt_correction_T_min 0.13049
_exptl_absorpt_correction_type numerical
_exptl_absorpt_process_details
; 
SADABS-2008/1 - Bruker AXS area detector scaling and 
absorption correction. 
;
_exptl_crystal_colour colourless
_exptl_crystal_density_diffrn 1.864
_exptl_crystal_density_method 'not measured'
_exptl_crystal_description 'flat prism'
_exptl_crystal_F_000 1188
_exptl_crystal_size_max 0.50
_exptl_crystal_size_mid 0.34
_exptl_crystal_size_min 0.07
_refine_diff_density_max 2.116
_refine_diff_density_min -0.864
_refine_diff_density_rms 0.098
_refine_ls_extinction_method none
_refine_ls_goodness_of_fit_ref 1.033
_refine_ls_hydrogen_treatment constr
_refine_ls_matrix_type full
_refine_ls_number_parameters 522
_refine_ls_number_reflns 14555
_refine_ls_number_restraints 0
_refine_ls_restrained_S_all 1.033
_refine_ls_R_factor_all 0.0204
_refine_ls_R_factor_gt 0.0180
_refine_ls_shift/su_max 0.003
_refine_ls_shift/su_mean 0.000
_refine_ls_structure_factor_coef Fsqd
_refine_ls_weighting_details 'calc w=1/[\s^2^(Fo^2^)+(0.0202P)^2^+1.3344P] where P=(Fo^2^+2Fc^2^)/3'
_refine_ls_weighting_scheme calc
_refine_ls_wR_factor_gt 0.0459
_refine_ls_wR_factor_ref 0.0468
_reflns_number_gt 13452
_reflns_number_total 14555
_reflns_threshold_expression I>2\s(I)
_cod_data_source_file om100038f_si_002.cif
_cod_data_source_block compound5
_cod_depositor_comments
;
The following automatic conversions were performed:

'_symmetry_cell_setting' value 'Triclinic' changed to 'triclinic'
according to /home/saulius/struct/CIF-dictionaries/cif_core.dic
dictionary named 'cif_core.dic' version 2.4.1 from 2010-06-29.

Automatic conversion script
Id: cif_fix_values 1715 2011-07-08 13:25:40Z adriana 
;
_cod_database_code 4065626

loop_
_symmetry_equiv_pos_as_xyz
'x, y, z'
'-x, -y, -z'

loop_
_atom_site_label
_atom_site_type_symbol
_atom_site_fract_x
_atom_site_fract_y
_atom_site_fract_z
_atom_site_U_iso_or_equiv
_atom_site_adp_type
_atom_site_occupancy
_atom_site_symmetry_multiplicity
_atom_site_calc_flag
_atom_site_refinement_flags
Au1 Au 0.513551(6) 0.362347(5) 0.357511(4) 0.01476(2) Uani 1 1 d .
Au2 Au 0.436812(6) 0.206086(5) 0.155240(4) 0.01437(2) Uani 1 1 d .
Cl1 Cl 0.77330(8) 0.87997(5) 0.33471(5) 0.04827(17) Uani 1 1 d .
Cl2 Cl 1.02743(8) 0.84018(5) 0.38388(4) 0.04648(16) Uani 1 1 d .
N1 N 0.67742(14) 0.34059(11) 0.28849(9) 0.0151(3) Uani 1 1 d .
N2 N 0.44871(14) 0.43870(11) 0.25478(9) 0.0145(3) Uani 1 1 d .
P1 P 0.29647(4) 0.05687(3) 0.17476(3) 0.01557(8) Uani 1 1 d .
S1 S 0.80629(4) 0.66359(3) 0.11136(3) 0.01920(8) Uani 1 1 d .
F1 F 0.80632(12) 0.49997(9) 0.01394(8) 0.0266(2) Uani 1 1 d .
F2 F 0.94196(14) 0.63439(10) -0.01933(8) 0.0321(3) Uani 1 1 d .
F3 F 0.98504(12) 0.55382(10) 0.08846(8) 0.0284(3) Uani 1 1 d .
O1 O 0.75381(16) 0.59413(12) 0.17416(10) 0.0296(3) Uani 1 1 d .
O2 O 0.71047(15) 0.69091(12) 0.05390(10) 0.0291(3) Uani 1 1 d .
O3 O 0.91055(15) 0.74651(12) 0.14125(10) 0.0297(3) Uani 1 1 d .
C1 C 0.67673(16) 0.33729(12) 0.20735(11) 0.0144(3) Uani 1 1 d .
C2 C 0.56521(16) 0.35220(12) 0.15447(10) 0.0140(3) Uani 1 1 d .
H2 H 0.5937 0.3646 0.0962 0.017 Uiso 1 1 calc R
C3 C 0.48213(16) 0.42408(12) 0.17832(10) 0.0136(3) Uani 1 1 d .
C4 C 0.79211(18) 0.31885(15) 0.15987(12) 0.0198(3) Uani 1 1 d .
H4A H 0.8409 0.2772 0.1926 0.030 Uiso 1 1 calc R
H4B H 0.8491 0.3846 0.1502 0.030 Uiso 1 1 calc R
H4C H 0.7614 0.2827 0.1059 0.030 Uiso 1 1 calc R
C5 C 0.43907(18) 0.47971(14) 0.10614(11) 0.0185(3) Uani 1 1 d .
H5A H 0.3668 0.5120 0.1226 0.028 Uiso 1 1 calc R
H5B H 0.4100 0.4311 0.0583 0.028 Uiso 1 1 calc R
H5C H 0.5122 0.5324 0.0905 0.028 Uiso 1 1 calc R
C6 C 0.5689(2) 0.28987(19) 0.45884(13) 0.0293(4) Uani 1 1 d .
H6A H 0.4991 0.2320 0.4701 0.044 Uiso 1 1 calc R
H6B H 0.5854 0.3381 0.5079 0.044 Uiso 1 1 calc R
H6C H 0.6486 0.2648 0.4471 0.044 Uiso 1 1 calc R
C7 C 0.36108(19) 0.38407(18) 0.42753(12) 0.0255(4) Uani 1 1 d .
H7A H 0.2834 0.3815 0.3906 0.038 Uiso 1 1 calc R
H7B H 0.3836 0.4510 0.4580 0.038 Uiso 1 1 calc R
H7C H 0.3431 0.3302 0.4676 0.038 Uiso 1 1 calc R
C8 C 0.79075(16) 0.32177(14) 0.33443(11) 0.0170(3) Uani 1 1 d .
C9 C 0.87837(17) 0.40494(15) 0.37352(11) 0.0187(3) Uani 1 1 d .
C10 C 0.98813(19) 0.38477(17) 0.41711(13) 0.0241(4) Uani 1 1 d .
H10 H 1.0513 0.4400 0.4424 0.029 Uiso 1 1 calc R
C11 C 1.00594(19) 0.28534(18) 0.42387(14) 0.0281(4) Uani 1 1 d .
H11 H 1.0810 0.2729 0.4538 0.034 Uiso 1 1 calc R
C12 C 0.9154(2) 0.20401(17) 0.38749(14) 0.0274(4) Uani 1 1 d .
H12 H 0.9281 0.1361 0.3935 0.033 Uiso 1 1 calc R
C13 C 0.80552(18) 0.22046(15) 0.34197(13) 0.0213(3) Uani 1 1 d .
C14 C 0.85415(19) 0.51219(15) 0.36927(13) 0.0223(4) Uani 1 1 d .
H14A H 0.8353 0.5260 0.3109 0.033 Uiso 1 1 calc R
H14B H 0.9318 0.5611 0.3915 0.033 Uiso 1 1 calc R
H14C H 0.7795 0.5192 0.4027 0.033 Uiso 1 1 calc R
C15 C 0.7048(2) 0.13261(15) 0.30305(15) 0.0288(4) Uani 1 1 d .
H15A H 0.7215 0.0681 0.3236 0.043 Uiso 1 1 calc R
H15B H 0.7097 0.1314 0.2419 0.043 Uiso 1 1 calc R
H15C H 0.6176 0.1411 0.3183 0.043 Uiso 1 1 calc R
C16 C 0.35594(17) 0.50394(14) 0.26839(11) 0.0170(3) Uani 1 1 d .
C17 C 0.22384(18) 0.46389(15) 0.24857(12) 0.0209(3) Uani 1 1 d .
C18 C 0.1362(2) 0.52954(19) 0.25913(14) 0.0292(4) Uani 1 1 d .
H18 H 0.0461 0.5050 0.2449 0.035 Uiso 1 1 calc R
C19 C 0.1783(2) 0.62904(19) 0.28983(15) 0.0343(5) Uani 1 1 d .
H19 H 0.1174 0.6727 0.2958 0.041 Uiso 1 1 calc R
C20 C 0.3093(2) 0.66610(17) 0.31218(15) 0.0316(5) Uani 1 1 d .
H20 H 0.3368 0.7344 0.3348 0.038 Uiso 1 1 calc R
C21 C 0.4011(2) 0.60382(15) 0.30175(12) 0.0224(4) Uani 1 1 d .
C22 C 0.1777(2) 0.35504(17) 0.21617(14) 0.0274(4) Uani 1 1 d .
H98A H 0.2199 0.3100 0.2498 0.041 Uiso 1 1 calc R
H98B H 0.2003 0.3482 0.1576 0.041 Uiso 1 1 calc R
H98C H 0.0828 0.3358 0.2199 0.041 Uiso 1 1 calc R
C23 C 0.5432(2) 0.64238(17) 0.32417(15) 0.0305(4) Uani 1 1 d .
H23A H 0.5567 0.7130 0.3474 0.046 Uiso 1 1 calc R
H23B H 0.5933 0.6402 0.2738 0.046 Uiso 1 1 calc R
H23C H 0.5726 0.5992 0.3659 0.046 Uiso 1 1 calc R
C24 C 0.13023(17) 0.05943(13) 0.14037(11) 0.0168(3) Uani 1 1 d .
C25 C 0.02272(19) -0.00167(15) 0.17436(12) 0.0211(3) Uani 1 1 d .
H25 H 0.0351 -0.0445 0.2186 0.025 Uiso 1 1 calc R
C26 C -0.10272(19) 0.00041(16) 0.14310(13) 0.0244(4) Uani 1 1 d .
H26 H -0.1761 -0.0411 0.1661 0.029 Uiso 1 1 calc R
C27 C -0.12099(19) 0.06300(15) 0.07836(13) 0.0231(4) Uani 1 1 d .
H27 H -0.2069 0.0641 0.0574 0.028 Uiso 1 1 calc R
C28 C -0.01445(19) 0.12403(14) 0.04407(12) 0.0214(3) Uani 1 1 d .
H28 H -0.0274 0.1666 -0.0003 0.026 Uiso 1 1 calc R
C29 C 0.11141(18) 0.12244(13) 0.07505(11) 0.0179(3) Uani 1 1 d .
H29 H 0.1845 0.1641 0.0519 0.022 Uiso 1 1 calc R
C30 C 0.29487(18) 0.03454(13) 0.28643(11) 0.0184(3) Uani 1 1 d .
C31 C 0.2308(2) 0.09225(15) 0.33972(13) 0.0246(4) Uani 1 1 d .
H31 H 0.1839 0.1397 0.3172 0.030 Uiso 1 1 calc R
C32 C 0.2359(2) 0.08010(17) 0.42561(13) 0.0297(4) Uani 1 1 d .
H32 H 0.1911 0.1184 0.4616 0.036 Uiso 1 1 calc R
C33 C 0.3065(2) 0.01184(17) 0.45878(13) 0.0306(4) Uani 1 1 d .
H33 H 0.3104 0.0040 0.5175 0.037 Uiso 1 1 calc R
C34 C 0.3710(2) -0.04449(17) 0.40656(13) 0.0292(4) Uani 1 1 d .
H34 H 0.4192 -0.0909 0.4296 0.035 Uiso 1 1 calc R
C35 C 0.3658(2) -0.03360(15) 0.32042(13) 0.0236(4) Uani 1 1 d .
H35 H 0.4103 -0.0725 0.2848 0.028 Uiso 1 1 calc R
C36 C 0.34114(18) -0.05685(13) 0.12784(11) 0.0174(3) Uani 1 1 d .
C37 C 0.4685(2) -0.05039(15) 0.10251(13) 0.0230(4) Uani 1 1 d .
H37 H 0.5265 0.0142 0.1037 0.028 Uiso 1 1 calc R
C38 C 0.5110(2) -0.13844(16) 0.07540(14) 0.0266(4) Uani 1 1 d .
H38 H 0.5981 -0.1341 0.0590 0.032 Uiso 1 1 calc R
C39 C 0.4251(2) -0.23254(15) 0.07242(13) 0.0256(4) Uani 1 1 d .
H39 H 0.4539 -0.2927 0.0542 0.031 Uiso 1 1 calc R
C40 C 0.2974(2) -0.23911(15) 0.09588(13) 0.0248(4) Uani 1 1 d .
H40 H 0.2388 -0.3035 0.0928 0.030 Uiso 1 1 calc R
C41 C 0.25483(19) -0.15138(14) 0.12403(12) 0.0209(3) Uani 1 1 d .
H41 H 0.1677 -0.1560 0.1405 0.025 Uiso 1 1 calc R
C42 C 0.8715(3) 0.78708(17) 0.33996(16) 0.0357(5) Uani 1 1 d .
H42A H 0.8294 0.7309 0.3743 0.043 Uiso 1 1 calc R
H42B H 0.8792 0.7577 0.2829 0.043 Uiso 1 1 calc R
C43 C 0.88922(18) 0.58440(14) 0.04504(12) 0.0189(3) Uani 1 1 d .

loop_
_atom_site_aniso_label
_atom_site_aniso_U_11
_atom_site_aniso_U_22
_atom_site_aniso_U_33
_atom_site_aniso_U_23
_atom_site_aniso_U_13
_atom_site_aniso_U_12
Au1 0.01305(3) 0.01987(3) 0.01216(3) 0.00304(2) 0.00069(2) 0.00469(2)
Au2 0.01558(3) 0.01229(3) 0.01476(3) 0.00027(2) 0.00015(2) 0.00184(2)
Cl1 0.0623(4) 0.0269(3) 0.0605(4) 0.0085(3) 0.0248(3) 0.0151(3)
Cl2 0.0572(4) 0.0415(3) 0.0335(3) 0.0054(3) -0.0050(3) -0.0069(3)
N1 0.0136(6) 0.0173(6) 0.0150(6) 0.0023(5) -0.0001(5) 0.0046(5)
N2 0.0140(6) 0.0153(6) 0.0148(6) 0.0008(5) 0.0001(5) 0.0043(5)
P1 0.01741(19) 0.01258(18) 0.01636(19) 0.00111(15) -0.00011(15) 0.00226(14)
S1 0.01952(19) 0.01903(19) 0.0189(2) -0.00077(15) 0.00297(15) 0.00361(15)
F1 0.0282(6) 0.0205(5) 0.0302(6) -0.0059(5) -0.0051(5) 0.0057(5)
F2 0.0460(8) 0.0282(6) 0.0259(6) 0.0074(5) 0.0176(6) 0.0123(6)
F3 0.0220(6) 0.0332(7) 0.0325(7) 0.0029(5) -0.0043(5) 0.0125(5)
O1 0.0308(8) 0.0337(8) 0.0233(7) 0.0052(6) 0.0093(6) 0.0020(6)
O2 0.0289(7) 0.0302(8) 0.0322(8) 0.0000(6) -0.0007(6) 0.0166(6)
O3 0.0296(8) 0.0241(7) 0.0314(8) -0.0076(6) 0.0024(6) -0.0026(6)
C1 0.0138(7) 0.0119(7) 0.0174(7) 0.0013(5) 0.0012(6) 0.0018(5)
C2 0.0139(7) 0.0137(7) 0.0141(7) 0.0010(5) 0.0007(5) 0.0019(5)
C3 0.0129(7) 0.0132(7) 0.0140(7) 0.0015(5) -0.0008(5) 0.0014(5)
C4 0.0169(8) 0.0241(9) 0.0199(8) 0.0020(7) 0.0048(6) 0.0067(6)
C5 0.0208(8) 0.0212(8) 0.0149(7) 0.0045(6) 0.0002(6) 0.0070(6)
C6 0.0254(10) 0.0466(13) 0.0205(9) 0.0143(9) 0.0035(7) 0.0149(9)
C7 0.0197(8) 0.0410(11) 0.0181(8) 0.0059(8) 0.0046(7) 0.0103(8)
C8 0.0125(7) 0.0224(8) 0.0172(8) 0.0044(6) 0.0008(6) 0.0053(6)
C9 0.0146(7) 0.0256(9) 0.0162(8) 0.0022(6) 0.0006(6) 0.0047(6)
C10 0.0167(8) 0.0342(10) 0.0212(9) 0.0042(7) -0.0026(7) 0.0048(7)
C11 0.0171(8) 0.0408(12) 0.0289(10) 0.0140(9) -0.0006(7) 0.0096(8)
C12 0.0220(9) 0.0309(10) 0.0333(11) 0.0152(8) 0.0030(8) 0.0119(8)
C13 0.0197(8) 0.0220(8) 0.0247(9) 0.0077(7) 0.0027(7) 0.0082(7)
C14 0.0196(8) 0.0238(9) 0.0231(9) -0.0021(7) -0.0007(7) 0.0043(7)
C15 0.0295(10) 0.0187(9) 0.0386(12) 0.0070(8) -0.0019(9) 0.0053(7)
C16 0.0184(8) 0.0199(8) 0.0149(7) 0.0035(6) 0.0019(6) 0.0086(6)
C17 0.0181(8) 0.0270(9) 0.0197(8) 0.0065(7) 0.0023(6) 0.0085(7)
C18 0.0225(9) 0.0436(12) 0.0277(10) 0.0131(9) 0.0052(8) 0.0182(9)
C19 0.0389(12) 0.0375(12) 0.0370(12) 0.0134(9) 0.0160(10) 0.0279(10)
C20 0.0445(13) 0.0231(9) 0.0329(11) 0.0042(8) 0.0161(10) 0.0173(9)
C21 0.0294(9) 0.0195(8) 0.0204(8) 0.0021(6) 0.0084(7) 0.0082(7)
C22 0.0182(8) 0.0314(10) 0.0308(10) 0.0022(8) -0.0029(7) 0.0015(7)
C23 0.0326(11) 0.0262(10) 0.0301(11) -0.0088(8) 0.0063(9) 0.0004(8)
C24 0.0182(8) 0.0156(7) 0.0166(8) 0.0006(6) 0.0003(6) 0.0032(6)
C25 0.0219(8) 0.0205(8) 0.0207(8) 0.0051(7) 0.0021(7) 0.0027(6)
C26 0.0191(8) 0.0264(9) 0.0271(10) 0.0029(7) 0.0036(7) 0.0022(7)
C27 0.0191(8) 0.0237(9) 0.0267(9) -0.0021(7) -0.0016(7) 0.0060(7)
C28 0.0245(9) 0.0176(8) 0.0224(9) 0.0002(6) -0.0043(7) 0.0059(7)
C29 0.0200(8) 0.0142(7) 0.0190(8) 0.0014(6) -0.0008(6) 0.0021(6)
C30 0.0227(8) 0.0141(7) 0.0176(8) 0.0014(6) -0.0007(6) 0.0015(6)
C31 0.0337(10) 0.0220(9) 0.0197(9) 0.0021(7) 0.0011(7) 0.0088(8)
C32 0.0438(12) 0.0267(10) 0.0191(9) -0.0002(7) 0.0027(8) 0.0080(9)
C33 0.0448(13) 0.0283(10) 0.0167(9) 0.0021(7) -0.0032(8) 0.0035(9)
C34 0.0395(12) 0.0256(10) 0.0229(10) 0.0048(8) -0.0076(8) 0.0082(8)
C35 0.0279(9) 0.0204(8) 0.0226(9) 0.0016(7) -0.0037(7) 0.0058(7)
C36 0.0207(8) 0.0147(7) 0.0170(8) 0.0004(6) -0.0007(6) 0.0047(6)
C37 0.0243(9) 0.0189(8) 0.0261(9) 0.0001(7) 0.0041(7) 0.0050(7)
C38 0.0287(10) 0.0259(9) 0.0274(10) -0.0006(8) 0.0060(8) 0.0106(8)
C39 0.0359(11) 0.0205(9) 0.0223(9) -0.0018(7) 0.0000(8) 0.0112(8)
C40 0.0336(10) 0.0164(8) 0.0237(9) -0.0018(7) -0.0029(8) 0.0047(7)
C41 0.0222(8) 0.0174(8) 0.0222(9) -0.0004(6) -0.0021(7) 0.0030(6)
C42 0.0500(14) 0.0223(10) 0.0337(12) -0.0043(8) 0.0015(10) 0.0056(9)
C43 0.0201(8) 0.0186(8) 0.0187(8) 0.0025(6) -0.0001(6) 0.0053(6)

loop_
_atom_type_symbol
_atom_type_description
_atom_type_scat_dispersion_real
_atom_type_scat_dispersion_imag
_atom_type_scat_source
C C 0.0033 0.0016 'International Tables Vol C Tables 4.2.6.8 and 6.1.1.4'
H H 0.0000 0.0000 'International Tables Vol C Tables 4.2.6.8 and 6.1.1.4'
N N 0.0061 0.0033 'International Tables Vol C Tables 4.2.6.8 and 6.1.1.4'
O O 0.0106 0.0060 'International Tables Vol C Tables 4.2.6.8 and 6.1.1.4'
F F 0.0171 0.0103 'International Tables Vol C Tables 4.2.6.8 and 6.1.1.4'
P P 0.1023 0.0942 'International Tables Vol C Tables 4.2.6.8 and 6.1.1.4'
S S 0.1246 0.1234 'International Tables Vol C Tables 4.2.6.8 and 6.1.1.4'
Cl Cl 0.1484 0.1585 'International Tables Vol C Tables 4.2.6.8 and 6.1.1.4'
Au Au -2.0133 8.8022 'International Tables Vol C Tables 4.2.6.8 and 6.1.1.4'

loop_
_geom_angle_atom_site_label_1
_geom_angle_atom_site_label_2
_geom_angle_atom_site_label_3
_geom_angle
C7 Au1 C6 84.89(8)
C7 Au1 N2 92.65(7)
C6 Au1 N2 177.53(7)
C7 Au1 N1 177.88(7)
C6 Au1 N1 93.43(7)
N2 Au1 N1 89.03(5)
C2 Au2 P1 172.11(5)
C1 N1 C8 118.59(15)
C1 N1 Au1 123.19(12)
C8 N1 Au1 118.08(11)
C3 N2 C16 117.72(14)
C3 N2 Au1 122.92(11)
C16 N2 Au1 119.19(11)
C24 P1 C36 108.72(8)
C24 P1 C30 106.81(9)
C36 P1 C30 103.93(8)
C24 P1 Au2 112.59(6)
C36 P1 Au2 115.17(6)
C30 P1 Au2 108.94(6)
O3 S1 O2 115.43(10)
O3 S1 O1 115.14(10)
O2 S1 O1 115.18(10)
O3 S1 C43 102.96(9)
O2 S1 C43 102.93(9)
O1 S1 C43 102.47(9)
N1 C1 C2 123.12(15)
N1 C1 C4 122.30(16)
C2 C1 C4 114.58(15)
C1 C2 C3 122.71(15)
C1 C2 Au2 102.07(11)
C3 C2 Au2 103.42(11)
C1 C2 H2 109.2
C3 C2 H2 109.2
Au2 C2 H2 109.2
N2 C3 C2 123.39(15)
N2 C3 C5 122.98(15)
C2 C3 C5 113.63(14)
C1 C4 H4A 109.5
C1 C4 H4B 109.5
H4A C4 H4B 109.5
C1 C4 H4C 109.5
H4A C4 H4C 109.5
H4B C4 H4C 109.5
C3 C5 H5A 109.5
C3 C5 H5B 109.5
H5A C5 H5B 109.5
C3 C5 H5C 109.5
H5A C5 H5C 109.5
H5B C5 H5C 109.5
Au1 C6 H6A 109.5
Au1 C6 H6B 109.5
H6A C6 H6B 109.5
Au1 C6 H6C 109.5
H6A C6 H6C 109.5
H6B C6 H6C 109.5
Au1 C7 H7A 109.5
Au1 C7 H7B 109.5
H7A C7 H7B 109.5
Au1 C7 H7C 109.5
H7A C7 H7C 109.5
H7B C7 H7C 109.5
C9 C8 C13 122.39(16)
C9 C8 N1 118.73(16)
C13 C8 N1 118.80(16)
C10 C9 C8 117.64(17)
C10 C9 C14 121.42(17)
C8 C9 C14 120.94(16)
C11 C10 C9 120.79(19)
C11 C10 H10 119.6
C9 C10 H10 119.6
C12 C11 C10 120.54(18)
C12 C11 H11 119.7
C10 C11 H11 119.7
C11 C12 C13 120.75(19)
C11 C12 H12 119.6
C13 C12 H12 119.6
C12 C13 C8 117.79(19)
C12 C13 C15 121.44(18)
C8 C13 C15 120.76(17)
C9 C14 H14A 109.5
C9 C14 H14B 109.5
H14A C14 H14B 109.5
C9 C14 H14C 109.5
H14A C14 H14C 109.5
H14B C14 H14C 109.5
C13 C15 H15A 109.5
C13 C15 H15B 109.5
H15A C15 H15B 109.5
C13 C15 H15C 109.5
H15A C15 H15C 109.5
H15B C15 H15C 109.5
C21 C16 C17 122.62(17)
C21 C16 N2 118.97(16)
C17 C16 N2 118.41(16)
C16 C17 C18 117.50(19)
C16 C17 C22 121.40(17)
C18 C17 C22 121.09(19)
C19 C18 C17 121.1(2)
C19 C18 H18 119.5
C17 C18 H18 119.5
C18 C19 C20 120.48(19)
C18 C19 H19 119.8
C20 C19 H19 119.8
C19 C20 C21 120.6(2)
C19 C20 H20 119.7
C21 C20 H20 119.7
C16 C21 C20 117.6(2)
C16 C21 C23 120.67(17)
C20 C21 C23 121.69(19)
C17 C22 H98A 109.5
C17 C22 H98B 109.5
H98A C22 H98B 109.5
C17 C22 H98C 109.5
H98A C22 H98C 109.5
H98B C22 H98C 109.5
C21 C23 H23A 109.5
C21 C23 H23B 109.5
H23A C23 H23B 109.5
C21 C23 H23C 109.5
H23A C23 H23C 109.5
H23B C23 H23C 109.5
C25 C24 C29 119.90(17)
C25 C24 P1 122.24(14)
C29 C24 P1 117.81(13)
C26 C25 C24 119.73(18)
C26 C25 H25 120.1
C24 C25 H25 120.1
C27 C26 C25 120.21(18)
C27 C26 H26 119.9
C25 C26 H26 119.9
C26 C27 C28 120.45(18)
C26 C27 H27 119.8
C28 C27 H27 119.8
C27 C28 C29 119.69(18)
C27 C28 H28 120.2
C29 C28 H28 120.2
C28 C29 C24 120.03(17)
C28 C29 H29 120.0
C24 C29 H29 120.0
C35 C30 C31 119.50(18)
C35 C30 P1 120.61(15)
C31 C30 P1 119.69(14)
C32 C31 C30 120.04(19)
C32 C31 H31 120.0
C30 C31 H31 120.0
C31 C32 C33 120.0(2)
C31 C32 H32 120.0
C33 C32 H32 120.0
C34 C33 C32 120.2(2)
C34 C33 H33 119.9
C32 C33 H33 119.9
C33 C34 C35 120.3(2)
C33 C34 H34 119.8
C35 C34 H34 119.8
C34 C35 C30 119.94(19)
C34 C35 H35 120.0
C30 C35 H35 120.0
C37 C36 C41 119.93(17)
C37 C36 P1 118.57(14)
C41 C36 P1 121.23(14)
C38 C37 C36 120.22(18)
C38 C37 H37 119.9
C36 C37 H37 119.9
C39 C38 C37 119.66(19)
C39 C38 H38 120.2
C37 C38 H38 120.2
C40 C39 C38 120.35(18)
C40 C39 H39 119.8
C38 C39 H39 119.8
C39 C40 C41 120.23(19)
C39 C40 H40 119.9
C41 C40 H40 119.9
C36 C41 C40 119.58(18)
C36 C41 H41 120.2
C40 C41 H41 120.2
Cl2 C42 Cl1 111.18(13)
Cl2 C42 H42A 109.4
Cl1 C42 H42A 109.4
Cl2 C42 H42B 109.4
Cl1 C42 H42B 109.4
H42A C42 H42B 108.0
F2 C43 F3 107.53(15)
F2 C43 F1 107.65(15)
F3 C43 F1 107.29(15)
F2 C43 S1 111.94(13)
F3 C43 S1 111.05(13)
F1 C43 S1 111.16(13)

loop_
_geom_bond_atom_site_label_1
_geom_bond_atom_site_label_2
_geom_bond_distance
Au1 C7 2.0435(19)
Au1 C6 2.045(2)
Au1 N2 2.1285(14)
Au1 N1 2.1349(14)
Au2 C2 2.1381(16)
Au2 P1 2.2691(4)
Cl1 C42 1.763(3)
Cl2 C42 1.751(3)
N1 C1 1.296(2)
N1 C8 1.441(2)
N2 C3 1.302(2)
N2 C16 1.443(2)
P1 C24 1.8109(18)
P1 C36 1.8149(18)
P1 C30 1.8232(19)
S1 O3 1.4413(15)
S1 O2 1.4439(16)
S1 O1 1.4461(16)
S1 C43 1.8253(19)
F1 C43 1.341(2)
F2 C43 1.329(2)
F3 C43 1.337(2)
C1 C2 1.465(2)
C1 C4 1.506(2)
C2 C3 1.465(2)
C2 H2 1.0000
C3 C5 1.501(2)
C4 H4A 0.9800
C4 H4B 0.9800
C4 H4C 0.9800
C5 H5A 0.9800
C5 H5B 0.9800
C5 H5C 0.9800
C6 H6A 0.9800
C6 H6B 0.9800
C6 H6C 0.9800
C7 H7A 0.9800
C7 H7B 0.9800
C7 H7C 0.9800
C8 C9 1.398(3)
C8 C13 1.401(3)
C9 C10 1.398(3)
C9 C14 1.506(3)
C10 C11 1.384(3)
C10 H10 0.9500
C11 C12 1.381(3)
C11 H11 0.9500
C12 C13 1.396(3)
C12 H12 0.9500
C13 C15 1.506(3)
C14 H14A 0.9800
C14 H14B 0.9800
C14 H14C 0.9800
C15 H15A 0.9800
C15 H15B 0.9800
C15 H15C 0.9800
C16 C21 1.398(3)
C16 C17 1.398(3)
C17 C18 1.398(3)
C17 C22 1.500(3)
C18 C19 1.376(4)
C18 H18 0.9500
C19 C20 1.388(4)
C19 H19 0.9500
C20 C21 1.399(3)
C20 H20 0.9500
C21 C23 1.498(3)
C22 H98A 0.9800
C22 H98B 0.9800
C22 H98C 0.9800
C23 H23A 0.9800
C23 H23B 0.9800
C23 H23C 0.9800
C24 C25 1.396(3)
C24 C29 1.401(2)
C25 C26 1.392(3)
C25 H25 0.9500
C26 C27 1.389(3)
C26 H26 0.9500
C27 C28 1.390(3)
C27 H27 0.9500
C28 C29 1.393(3)
C28 H28 0.9500
C29 H29 0.9500
C30 C35 1.397(3)
C30 C31 1.400(3)
C31 C32 1.390(3)
C31 H31 0.9500
C32 C33 1.392(3)
C32 H32 0.9500
C33 C34 1.381(3)
C33 H33 0.9500
C34 C35 1.391(3)
C34 H34 0.9500
C35 H35 0.9500
C36 C37 1.395(3)
C36 C41 1.396(3)
C37 C38 1.394(3)
C37 H37 0.9500
C38 C39 1.389(3)
C38 H38 0.9500
C39 C40 1.389(3)
C39 H39 0.9500
C40 C41 1.396(3)
C40 H40 0.9500
C41 H41 0.9500
C42 H42A 0.9900
C42 H42B 0.9900

loop_
_geom_torsion_atom_site_label_1
_geom_torsion_atom_site_label_2
_geom_torsion_atom_site_label_3
_geom_torsion_atom_site_label_4
_geom_torsion
C7 Au1 N1 C1 -168.1(19)
C6 Au1 N1 C1 154.31(15)
N2 Au1 N1 C1 -25.63(14)
C7 Au1 N1 C8 16(2)
C6 Au1 N1 C8 -21.33(14)
N2 Au1 N1 C8 158.73(13)
C7 Au1 N2 C3 -157.72(15)
C6 Au1 N2 C3 -155.1(19)
N1 Au1 N2 C3 23.58(14)
C7 Au1 N2 C16 17.51(14)
C6 Au1 N2 C16 20.2(19)
N1 Au1 N2 C16 -161.19(13)
C2 Au2 P1 C24 96.0(3)
C2 Au2 P1 C36 -138.6(3)
C2 Au2 P1 C30 -22.3(3)
C8 N1 C1 C2 178.12(15)
Au1 N1 C1 C2 2.5(2)
C8 N1 C1 C4 -2.6(2)
Au1 N1 C1 C4 -178.20(12)
N1 C1 C2 C3 35.7(2)
C4 C1 C2 C3 -143.63(16)
N1 C1 C2 Au2 -79.08(17)
C4 C1 C2 Au2 101.57(14)
P1 Au2 C2 C1 70.5(4)
P1 Au2 C2 C3 -57.7(4)
C16 N2 C3 C2 -173.90(15)
Au1 N2 C3 C2 1.4(2)
C16 N2 C3 C5 6.2(2)
Au1 N2 C3 C5 -178.51(12)
C1 C2 C3 N2 -38.1(2)
Au2 C2 C3 N2 76.06(17)
C1 C2 C3 C5 141.84(16)
Au2 C2 C3 C5 -104.03(13)
C1 N1 C8 C9 103.7(2)
Au1 N1 C8 C9 -80.49(18)
C1 N1 C8 C13 -79.6(2)
Au1 N1 C8 C13 96.21(17)
C13 C8 C9 C10 4.0(3)
N1 C8 C9 C10 -179.47(16)
C13 C8 C9 C14 -175.48(17)
N1 C8 C9 C14 1.1(3)
C8 C9 C10 C11 -2.5(3)
C14 C9 C10 C11 176.88(18)
C9 C10 C11 C12 0.1(3)
C10 C11 C12 C13 1.1(3)
C11 C12 C13 C8 0.2(3)
C11 C12 C13 C15 -179.0(2)
C9 C8 C13 C12 -2.8(3)
N1 C8 C13 C12 -179.36(17)
C9 C8 C13 C15 176.40(18)
N1 C8 C13 C15 -0.2(3)
C3 N2 C16 C21 -103.2(2)
Au1 N2 C16 C21 81.37(18)
C3 N2 C16 C17 77.7(2)
Au1 N2 C16 C17 -97.79(17)
C21 C16 C17 C18 3.3(3)
N2 C16 C17 C18 -177.57(17)
C21 C16 C17 C22 -177.44(18)
N2 C16 C17 C22 1.7(3)
C16 C17 C18 C19 -1.5(3)
C22 C17 C18 C19 179.2(2)
C17 C18 C19 C20 -0.9(3)
C18 C19 C20 C21 1.7(3)
C17 C16 C21 C20 -2.5(3)
N2 C16 C21 C20 178.36(17)
C17 C16 C21 C23 178.33(18)
N2 C16 C21 C23 -0.8(3)
C19 C20 C21 C16 -0.1(3)
C19 C20 C21 C23 179.1(2)
C36 P1 C24 C25 77.42(17)
C30 P1 C24 C25 -34.17(18)
Au2 P1 C24 C25 -153.71(14)
C36 P1 C24 C29 -99.99(15)
C30 P1 C24 C29 148.42(14)
Au2 P1 C24 C29 28.87(16)
C29 C24 C25 C26 0.0(3)
P1 C24 C25 C26 -177.39(15)
C24 C25 C26 C27 0.0(3)
C25 C26 C27 C28 0.1(3)
C26 C27 C28 C29 -0.1(3)
C27 C28 C29 C24 0.1(3)
C25 C24 C29 C28 0.0(3)
P1 C24 C29 C28 177.46(14)
C24 P1 C30 C35 137.47(16)
C36 P1 C30 C35 22.60(18)
Au2 P1 C30 C35 -100.66(15)
C24 P1 C30 C31 -47.78(18)
C36 P1 C30 C31 -162.64(16)
Au2 P1 C30 C31 74.10(16)
C35 C30 C31 C32 -1.3(3)
P1 C30 C31 C32 -176.09(17)
C30 C31 C32 C33 1.1(3)
C31 C32 C33 C34 -0.4(4)
C32 C33 C34 C35 -0.1(3)
C33 C34 C35 C30 -0.1(3)
C31 C30 C35 C34 0.7(3)
P1 C30 C35 C34 175.50(16)
C24 P1 C36 C37 143.07(15)
C30 P1 C36 C37 -103.43(16)
Au2 P1 C36 C37 15.65(17)
C24 P1 C36 C41 -42.92(18)
C30 P1 C36 C41 70.58(17)
Au2 P1 C36 C41 -170.33(13)
C41 C36 C37 C38 -1.6(3)
P1 C36 C37 C38 172.46(16)
C36 C37 C38 C39 1.0(3)
C37 C38 C39 C40 0.3(3)
C38 C39 C40 C41 -1.1(3)
C37 C36 C41 C40 0.9(3)
P1 C36 C41 C40 -173.06(15)
C39 C40 C41 C36 0.5(3)
O3 S1 C43 F2 -62.02(16)
O2 S1 C43 F2 58.30(16)
O1 S1 C43 F2 178.16(14)
O3 S1 C43 F3 58.18(15)
O2 S1 C43 F3 178.50(13)
O1 S1 C43 F3 -61.65(15)
O3 S1 C43 F1 177.55(13)
O2 S1 C43 F1 -62.13(15)
O1 S1 C43 F1 57.73(15)
